data_4509565
loop_
_publ_author_name
'Meng, Jing-Xin'
'Lu, Ying'
'Li, Yang-Guang'
'Fu, Hai'
'Wang, En-Bo'

_publ_section_title
;
 Base-Directed Self-Assembly of Octamolybdate-Based Frameworks Decorated
 by Flexible N-Containing Ligands
;
_journal_issue 9
_journal_name_full 'Crystal Growth &amp; Design'
_journal_page_first 4116
_journal_paper_doi 10.1021/cg900352e
_journal_volume 9
_journal_year 2009
_chemical_formula_sum 'C28 H34 Mo8 N8 O27'
_chemical_formula_weight 1682.15
_chemical_name_systematic
; 
 ? 
;
_space_group_IT_number 2
_symmetry_cell_setting triclinic
_symmetry_space_group_name_Hall '-P 1'
_symmetry_space_group_name_H-M 'P -1'
_atom_sites_solution_hydrogens geom
_atom_sites_solution_primary direct
_atom_sites_solution_secondary difmap
_audit_creation_method SHELXL-97
_cell_angle_alpha 90.99(3)
_cell_angle_beta 92.74(3)
_cell_angle_gamma 97.36(3)
_cell_formula_units_Z 2
_cell_length_a 11.505(2)
_cell_length_b 13.023(3)
_cell_length_c 15.556(3)
_cell_measurement_reflns_used 18302
_cell_measurement_temperature 150(2)
_cell_measurement_theta_max 25.00
_cell_measurement_theta_min 3.03
_cell_volume 2308.3(8)
_computing_structure_refinement 'SHELXL-97 (Sheldrick, 1997)'
_computing_structure_solution 'SHELXS-97 (Sheldrick, 1990)'
_diffrn_ambient_temperature 150(2)
_diffrn_detector_area_resol_mean 0.01
_diffrn_measured_fraction_theta_full 0.997
_diffrn_measured_fraction_theta_max 0.997
_diffrn_measurement_device_type 'Rigaku R-AXIS RAPID IP'
_diffrn_measurement_method Oscillation
_diffrn_radiation_monochromator graphite
_diffrn_radiation_source 'Rotation anode'
_diffrn_radiation_type MoK\a
_diffrn_radiation_wavelength 0.71073
_diffrn_reflns_av_R_equivalents 0.0511
_diffrn_reflns_av_sigmaI/netI 0.0703
_diffrn_reflns_limit_h_max 13
_diffrn_reflns_limit_h_min -13
_diffrn_reflns_limit_k_max 15
_diffrn_reflns_limit_k_min -15
_diffrn_reflns_limit_l_max 18
_diffrn_reflns_limit_l_min -18
_diffrn_reflns_number 18302
_diffrn_reflns_theta_full 25.00
_diffrn_reflns_theta_max 25.00
_diffrn_reflns_theta_min 3.03
_diffrn_standards_decay_% none
_diffrn_standards_interval_count 0
_diffrn_standards_interval_time 0
_diffrn_standards_number 0
_exptl_absorpt_coefficient_mu 2.199
_exptl_absorpt_correction_T_max 0.603
_exptl_absorpt_correction_T_min 0.558
_exptl_absorpt_correction_type multi-scan
_exptl_absorpt_process_details 'ABSCOR by T.Higashi    8 March, 1995'
_exptl_crystal_colour yellow
_exptl_crystal_density_diffrn 2.420
_exptl_crystal_density_method 'not measured'
_exptl_crystal_description block
_exptl_crystal_F_000 1620
_exptl_crystal_size_max 0.27
_exptl_crystal_size_mid 0.25
_exptl_crystal_size_min 0.23
_refine_diff_density_max 0.957
_refine_diff_density_min -0.840
_refine_diff_density_rms 0.176
_refine_ls_extinction_method none
_refine_ls_goodness_of_fit_ref 1.085
_refine_ls_hydrogen_treatment constr
_refine_ls_matrix_type full
_refine_ls_number_parameters 640
_refine_ls_number_reflns 8115
_refine_ls_number_restraints 0
_refine_ls_restrained_S_all 1.085
_refine_ls_R_factor_all 0.0657
_refine_ls_R_factor_gt 0.0456
_refine_ls_shift/su_max 0.001
_refine_ls_shift/su_mean 0.000
_refine_ls_structure_factor_coef Fsqd
_refine_ls_weighting_details 'calc w=1/[\s^2^(Fo^2^)+(0.0493P)^2^+2.9751P] where P=(Fo^2^+2Fc^2^)/3'
_refine_ls_weighting_scheme calc
_refine_ls_wR_factor_gt 0.1036
_refine_ls_wR_factor_ref 0.1192
_reflns_number_gt 6121
_reflns_number_total 8115
_reflns_threshold_expression >2sigma(I)
_cod_data_source_file cg900352esup3.cif
_cod_data_source_block 291a
_cod_depositor_comments
;
The following automatic conversions were performed:

'_exptl_absorpt_correction_type' value 'multi scan' changed to
'multi-scan' according to
/home/saulius/struct/CIF-dictionaries/cif_core.dic dictionary named
'cif_core.dic' version 2.4.2 from 2011-04-26.

Automatic conversion script
Id: cif_fix_values 1891 2012-01-12 08:04:46Z andrius 
;
_cod_original_sg_symbol_H-M P-1
_cod_database_code 4509565

loop_
_symmetry_equiv_pos_as_xyz
'x, y, z'
'-x, -y, -z'

loop_
_atom_site_label
_atom_site_type_symbol
_atom_site_fract_x
_atom_site_fract_y
_atom_site_fract_z
_atom_site_U_iso_or_equiv
_atom_site_adp_type
_atom_site_occupancy
_atom_site_symmetry_multiplicity
_atom_site_calc_flag
_atom_site_refinement_flags
Mo1 Mo 0.08332(5) -0.13510(5) -0.12228(4) 0.02304(15) Uani 1 1 d .
Mo2 Mo 0.06386(5) 0.10157(4) -0.06637(4) 0.02006(15) Uani 1 1 d .
Mo3 Mo 0.19897(5) 0.18634(5) 0.12980(4) 0.02437(16) Uani 1 1 d .
Mo4 Mo 0.21695(5) -0.05081(4) 0.07021(4) 0.02226(15) Uani 1 1 d .
Mo5 Mo 0.05038(5) 0.41365(4) 0.57611(4) 0.02465(16) Uani 1 1 d .
Mo6 Mo -0.04999(5) 0.34827(5) 0.36418(4) 0.02504(16) Uani 1 1 d .
Mo7 Mo 0.22708(6) 0.60755(5) 0.47293(5) 0.03198(18) Uani 1 1 d .
Mo8 Mo 0.23029(5) 0.36836(5) 0.41163(4) 0.03212(17) Uani 1 1 d .
O1 O 0.3280(4) -0.1085(4) 0.0320(3) 0.0339(12) Uani 1 1 d .
O2 O 0.2946(4) 0.2974(4) 0.1314(4) 0.0369(13) Uani 1 1 d .
O3 O 0.1963(4) -0.2081(4) -0.1201(3) 0.0343(12) Uani 1 1 d .
O4 O -0.0496(4) -0.2362(4) -0.1231(3) 0.0275(11) Uani 1 1 d .
O5 O 0.2902(4) 0.0883(4) 0.0820(3) 0.0268(11) Uani 1 1 d .
O6 O 0.1689(4) -0.0038(3) -0.0691(3) 0.0237(10) Uani 1 1 d .
O7 O 0.0612(4) 0.0403(3) 0.0753(3) 0.0203(10) Uani 1 1 d .
O8 O 0.0796(4) -0.1472(3) 0.0252(3) 0.0228(10) Uani 1 1 d .
O9 O 0.1994(4) 0.1467(4) 0.2334(3) 0.0350(12) Uani 1 1 d .
O10 O 0.0771(4) -0.0876(4) -0.2235(3) 0.0327(12) Uani 1 1 d .
O11 O 0.2123(4) -0.0830(4) 0.1755(3) 0.0322(12) Uani 1 1 d .
O12 O 0.1618(4) 0.1989(3) -0.0169(3) 0.0271(11) Uani 1 1 d .
O13 O 0.0529(4) 0.1322(4) -0.1711(3) 0.0316(12) Uani 1 1 d .
O14 O -0.1563(5) 0.2459(4) 0.3486(4) 0.0432(15) Uani 1 1 d .
O15 O 0.3227(5) 0.6923(5) 0.5326(4) 0.0528(17) Uani 1 1 d .
O16 O 0.3235(5) 0.2799(5) 0.4302(4) 0.0536(17) Uani 1 1 d .
O17 O 0.0752(4) 0.4769(3) 0.4370(3) 0.0230(10) Uani 1 1 d .
O18 O 0.3045(4) 0.4888(4) 0.4752(4) 0.0394(13) Uani 1 1 d .
O19 O -0.0270(5) 0.3953(4) 0.2643(3) 0.0417(14) Uani 1 1 d .
O20 O 0.2402(5) 0.6442(5) 0.3701(4) 0.0509(16) Uani 1 1 d .
O21 O 0.0230(5) 0.3794(4) 0.6791(3) 0.0410(14) Uani 1 1 d .
O22 O 0.0852(4) 0.2821(4) 0.3872(3) 0.0287(11) Uani 1 1 d .
O23 O 0.1601(4) 0.3430(4) 0.5471(3) 0.0357(12) Uani 1 1 d .
O24 O 0.2546(5) 0.4130(5) 0.3120(4) 0.0482(16) Uani 1 1 d .
O25 O -0.1487(4) 0.4550(4) 0.4020(3) 0.0283(11) Uani 1 1 d .
O26 O -0.0770(4) 0.3332(3) 0.5106(3) 0.0280(11) Uani 1 1 d .
N1 N 0.5576(6) 0.3561(5) 0.1808(4) 0.0392(16) Uani 1 1 d .
N2 N 0.5799(5) 0.4869(4) 0.2733(4) 0.0311(14) Uani 1 1 d .
N3 N 0.5594(5) 1.0456(5) 0.2323(4) 0.0289(14) Uani 1 1 d .
N4 N 0.5974(5) 1.1696(5) 0.3269(4) 0.0328(15) Uani 1 1 d .
N5 N 0.9340(7) 0.0093(6) 0.6553(5) 0.0501(19) Uani 1 1 d .
N6 N 0.8272(6) 0.0034(5) 0.5372(5) 0.0470(18) Uani 1 1 d .
N7 N 0.1210(9) 0.5694(6) 0.1840(6) 0.070(3) Uani 1 1 d .
N8 N 0.1943(7) 0.5327(5) 0.0649(5) 0.052(2) Uani 1 1 d .
C1 C 0.5002(8) 0.4176(6) 0.2314(5) 0.043(2) Uani 1 1 d .
H1A H 0.4193 0.4123 0.2361 0.051 Uiso 1 1 calc R
C2 C 0.6741(7) 0.3890(6) 0.1922(6) 0.043(2) Uani 1 1 d .
H2A H 0.7333 0.3597 0.1659 0.052 Uiso 1 1 calc R
C3 C 0.6898(7) 0.4677(7) 0.2455(6) 0.043(2) Uani 1 1 d .
H3A H 0.7617 0.5052 0.2625 0.052 Uiso 1 1 calc R
C4 C 0.5570(8) 0.5670(6) 0.3330(5) 0.043(2) Uani 1 1 d .
H4A H 0.6151 0.5721 0.3808 0.052 Uiso 1 1 calc R
H4B H 0.4804 0.5485 0.3559 0.052 Uiso 1 1 calc R
C5 C 0.5608(7) 0.6706(6) 0.2906(5) 0.0342(18) Uani 1 1 d .
C6 C 0.6680(7) 0.7335(6) 0.2835(6) 0.044(2) Uani 1 1 d .
H6A H 0.7370 0.7115 0.3054 0.053 Uiso 1 1 calc R
C7 C 0.6717(7) 0.8280(6) 0.2442(5) 0.0378(19) Uani 1 1 d .
H7A H 0.7429 0.8700 0.2407 0.045 Uiso 1 1 calc R
C8 C 0.5695(6) 0.8603(5) 0.2099(5) 0.0268(16) Uani 1 1 d .
C9 C 0.4638(6) 0.7982(6) 0.2160(5) 0.0353(18) Uani 1 1 d .
H9A H 0.3951 0.8194 0.1926 0.042 Uiso 1 1 calc R
C10 C 0.4601(7) 0.7057(6) 0.2563(5) 0.0384(19) Uani 1 1 d .
H10A H 0.3881 0.6651 0.2610 0.046 Uiso 1 1 calc R
C11 C 0.5735(7) 0.9646(6) 0.1685(5) 0.0346(18) Uani 1 1 d .
H11A H 0.6479 0.9811 0.1419 0.041 Uiso 1 1 calc R
H11B H 0.5114 0.9619 0.1238 0.041 Uiso 1 1 calc R
C12 C 0.6459(6) 1.1087(6) 0.2724(5) 0.0339(18) Uani 1 1 d .
H12A H 0.7256 1.1103 0.2641 0.041 Uiso 1 1 calc R
C13 C 0.4798(6) 1.1449(6) 0.3203(5) 0.0354(18) Uani 1 1 d .
H13A H 0.4258 1.1764 0.3508 0.042 Uiso 1 1 calc R
C14 C 0.4542(6) 1.0678(6) 0.2627(5) 0.0340(18) Uani 1 1 d .
H14A H 0.3798 1.0349 0.2460 0.041 Uiso 1 1 calc R
C15 C 0.8552(8) -0.0485(7) 0.6054(6) 0.053(2) Uani 1 1 d .
H15A H 0.8238 -0.1161 0.6166 0.063 Uiso 1 1 calc R
C16 C 0.9548(9) 0.1038(8) 0.6196(7) 0.064(3) Uani 1 1 d .
H16A H 1.0050 0.1603 0.6423 0.077 Uiso 1 1 calc R
C17 C 0.8904(10) 0.1008(7) 0.5462(7) 0.063(3) Uani 1 1 d .
H17A H 0.8882 0.1546 0.5079 0.076 Uiso 1 1 calc R
C18 C 0.7375(9) -0.0353(8) 0.4685(6) 0.061(3) Uani 1 1 d .
H18A H 0.7376 -0.1094 0.4608 0.074 Uiso 1 1 calc R
H18B H 0.7595 -0.0031 0.4149 0.074 Uiso 1 1 calc R
C19 C 0.6142(8) -0.0147(7) 0.4866(5) 0.043(2) Uani 1 1 d .
C20 C 0.5904(9) 0.0696(8) 0.5344(6) 0.056(3) Uani 1 1 d .
H20A H 0.6514 0.1168 0.5582 0.067 Uiso 1 1 calc R
C21 C 0.5233(8) -0.0830(7) 0.4535(6) 0.046(2) Uani 1 1 d .
H21A H 0.5390 -0.1403 0.4218 0.055 Uiso 1 1 calc R
C22 C 0.1568(10) 0.4963(8) 0.1381(7) 0.066(3) Uani 1 1 d .
H22A H 0.1561 0.4280 0.1548 0.079 Uiso 1 1 calc R
C23 C 0.1278(9) 0.6562(7) 0.1380(7) 0.058(3) Uani 1 1 d .
H23A H 0.1060 0.7195 0.1552 0.070 Uiso 1 1 calc R
C24 C 0.1711(11) 0.6345(7) 0.0642(7) 0.072(3) Uani 1 1 d .
H24A H 0.1840 0.6798 0.0191 0.086 Uiso 1 1 calc R
C25 C 0.2429(9) 0.4769(7) -0.0018(6) 0.058(3) Uani 1 1 d .
H25A H 0.2156 0.5007 -0.0570 0.069 Uiso 1 1 calc R
H25B H 0.2126 0.4041 0.0016 0.069 Uiso 1 1 calc R
C26 C 0.3785(9) 0.4873(7) 0.0010(6) 0.051(2) Uani 1 1 d .
C27 C 0.4315(10) 0.4168(7) -0.0415(7) 0.059(3) Uani 1 1 d .
H27A H 0.3861 0.3615 -0.0705 0.071 Uiso 1 1 calc R
C28 C 0.5552(10) 0.4256(8) -0.0427(6) 0.060(3) Uani 1 1 d .
H28A H 0.5918 0.3755 -0.0703 0.072 Uiso 1 1 calc R
OW1 O 0.5153(5) 0.1939(5) 0.0692(5) 0.063(2) Uani 1 1 d .

loop_
_atom_site_aniso_label
_atom_site_aniso_U_11
_atom_site_aniso_U_22
_atom_site_aniso_U_33
_atom_site_aniso_U_23
_atom_site_aniso_U_13
_atom_site_aniso_U_12
Mo1 0.0230(3) 0.0233(3) 0.0239(3) -0.0053(2) 0.0010(2) 0.0078(2)
Mo2 0.0206(3) 0.0177(3) 0.0225(3) 0.0014(2) 0.0021(2) 0.0043(2)
Mo3 0.0241(3) 0.0207(3) 0.0278(4) -0.0031(3) -0.0016(2) 0.0027(2)
Mo4 0.0199(3) 0.0199(3) 0.0274(3) -0.0014(2) -0.0035(2) 0.0062(2)
Mo5 0.0340(3) 0.0185(3) 0.0223(3) 0.0014(2) 0.0008(3) 0.0068(3)
Mo6 0.0279(3) 0.0209(3) 0.0261(3) -0.0057(3) 0.0023(2) 0.0025(3)
Mo7 0.0312(3) 0.0255(3) 0.0383(4) -0.0081(3) 0.0113(3) -0.0024(3)
Mo8 0.0294(3) 0.0317(4) 0.0365(4) -0.0093(3) 0.0040(3) 0.0093(3)
O1 0.026(3) 0.039(3) 0.038(3) -0.008(2) 0.000(2) 0.013(2)
O2 0.037(3) 0.026(3) 0.046(3) -0.001(2) 0.000(2) -0.001(2)
O3 0.030(3) 0.040(3) 0.035(3) -0.010(2) -0.001(2) 0.013(2)
O4 0.028(3) 0.023(2) 0.033(3) -0.010(2) 0.002(2) 0.010(2)
O5 0.020(2) 0.025(3) 0.034(3) 0.000(2) -0.001(2) -0.003(2)
O6 0.020(2) 0.025(2) 0.026(3) 0.000(2) -0.0014(19) 0.0039(19)
O7 0.021(2) 0.019(2) 0.022(2) -0.0005(19) -0.0022(18) 0.0054(19)
O8 0.026(2) 0.014(2) 0.028(3) -0.0041(19) -0.005(2) 0.0035(19)
O9 0.039(3) 0.041(3) 0.026(3) 0.001(2) 0.003(2) 0.010(2)
O10 0.037(3) 0.033(3) 0.028(3) -0.008(2) 0.004(2) 0.006(2)
O11 0.031(3) 0.037(3) 0.029(3) 0.002(2) -0.002(2) 0.006(2)
O12 0.030(3) 0.022(2) 0.029(3) -0.002(2) 0.001(2) 0.003(2)
O13 0.035(3) 0.037(3) 0.023(3) 0.007(2) -0.001(2) 0.005(2)
O14 0.038(3) 0.039(3) 0.049(4) -0.016(3) 0.005(3) -0.006(3)
O15 0.038(3) 0.051(4) 0.065(4) -0.023(3) 0.012(3) -0.011(3)
O16 0.043(3) 0.049(4) 0.073(5) -0.019(3) -0.007(3) 0.027(3)
O17 0.026(2) 0.016(2) 0.028(3) -0.005(2) 0.008(2) 0.0043(19)
O18 0.029(3) 0.042(3) 0.047(4) -0.011(3) -0.004(2) 0.008(2)
O19 0.053(3) 0.044(3) 0.028(3) -0.006(3) 0.003(2) 0.004(3)
O20 0.058(4) 0.048(4) 0.046(4) 0.005(3) 0.021(3) -0.006(3)
O21 0.067(4) 0.031(3) 0.028(3) 0.003(2) 0.006(3) 0.014(3)
O22 0.031(3) 0.023(2) 0.034(3) -0.002(2) 0.007(2) 0.011(2)
O23 0.040(3) 0.031(3) 0.039(3) 0.000(2) -0.002(2) 0.013(2)
O24 0.045(3) 0.052(4) 0.044(4) -0.009(3) 0.013(3) -0.009(3)
O25 0.029(3) 0.028(3) 0.029(3) -0.003(2) -0.002(2) 0.006(2)
O26 0.036(3) 0.022(2) 0.025(3) 0.001(2) 0.009(2) 0.000(2)
N1 0.047(4) 0.029(3) 0.042(4) 0.000(3) 0.008(3) -0.001(3)
N2 0.040(4) 0.020(3) 0.033(4) -0.001(3) 0.000(3) 0.007(3)
N3 0.028(3) 0.029(3) 0.030(3) 0.001(3) -0.004(3) 0.005(3)
N4 0.038(4) 0.025(3) 0.036(4) -0.005(3) 0.004(3) 0.006(3)
N5 0.061(5) 0.043(4) 0.044(5) 0.001(4) -0.011(4) 0.004(4)
N6 0.056(5) 0.038(4) 0.045(5) 0.009(3) -0.003(3) 0.000(3)
N7 0.122(8) 0.046(5) 0.056(6) 0.011(4) 0.052(5) 0.042(5)
N8 0.084(6) 0.035(4) 0.043(5) 0.012(3) 0.020(4) 0.023(4)
C1 0.048(5) 0.036(4) 0.043(5) 0.000(4) 0.006(4) -0.003(4)
C2 0.048(5) 0.036(5) 0.049(6) -0.001(4) 0.003(4) 0.018(4)
C3 0.036(4) 0.050(5) 0.046(5) 0.007(4) -0.008(4) 0.015(4)
C4 0.056(5) 0.034(4) 0.040(5) -0.005(4) 0.002(4) 0.012(4)
C5 0.046(5) 0.029(4) 0.027(4) -0.008(3) -0.003(3) 0.005(4)
C6 0.044(5) 0.041(5) 0.050(6) 0.002(4) -0.009(4) 0.018(4)
C7 0.029(4) 0.033(4) 0.050(5) 0.002(4) -0.006(4) 0.001(3)
C8 0.027(4) 0.027(4) 0.026(4) -0.011(3) -0.001(3) 0.002(3)
C9 0.026(4) 0.037(4) 0.045(5) -0.003(4) 0.000(3) 0.014(3)
C10 0.035(4) 0.034(4) 0.046(5) 0.000(4) 0.003(4) 0.003(4)
C11 0.035(4) 0.035(4) 0.033(4) -0.011(4) 0.005(3) 0.005(3)
C12 0.028(4) 0.036(4) 0.034(4) 0.003(3) -0.007(3) -0.006(3)
C13 0.033(4) 0.032(4) 0.044(5) 0.007(4) 0.010(3) 0.013(3)
C14 0.023(4) 0.035(4) 0.043(5) -0.003(4) 0.000(3) 0.003(3)
C15 0.068(6) 0.033(5) 0.058(6) 0.020(4) 0.001(5) 0.006(4)
C16 0.067(7) 0.042(5) 0.081(8) -0.001(5) -0.001(6) -0.003(5)
C17 0.089(8) 0.035(5) 0.065(7) 0.018(5) -0.011(6) 0.004(5)
C18 0.073(7) 0.069(7) 0.042(6) -0.003(5) -0.008(5) 0.013(6)
C19 0.052(5) 0.051(5) 0.031(5) 0.003(4) 0.002(4) 0.022(4)
C20 0.053(6) 0.058(6) 0.051(6) 0.005(5) -0.010(5) -0.007(5)
C21 0.062(6) 0.034(4) 0.042(5) -0.009(4) 0.003(4) 0.013(4)
C22 0.107(9) 0.044(5) 0.051(6) 0.027(5) 0.022(6) 0.013(6)
C23 0.089(7) 0.029(5) 0.063(7) 0.004(5) 0.030(6) 0.024(5)
C24 0.122(9) 0.039(5) 0.062(7) 0.029(5) 0.036(7) 0.026(6)
C25 0.095(8) 0.043(5) 0.042(6) 0.006(4) 0.013(5) 0.029(5)
C26 0.081(7) 0.041(5) 0.033(5) 0.013(4) 0.013(5) 0.011(5)
C27 0.083(7) 0.039(5) 0.060(7) 0.001(5) 0.026(5) 0.017(5)
C28 0.089(8) 0.050(6) 0.045(6) -0.010(5) 0.018(5) 0.022(5)
OW1 0.048(4) 0.053(4) 0.087(5) -0.029(4) 0.023(3) -0.006(3)

loop_
_atom_type_symbol
_atom_type_description
_atom_type_scat_dispersion_real
_atom_type_scat_dispersion_imag
_atom_type_scat_source
C C 0.0033 0.0016 'International Tables Vol C Tables 4.2.6.8 and 6.1.1.4'
Mo Mo -1.6832 0.6857 'International Tables Vol C Tables 4.2.6.8 and 6.1.1.4'
O O 0.0106 0.0060 'International Tables Vol C Tables 4.2.6.8 and 6.1.1.4'
H H 0.0000 0.0000 'International Tables Vol C Tables 4.2.6.8 and 6.1.1.4'
N N 0.0061 0.0033 'International Tables Vol C Tables 4.2.6.8 and 6.1.1.4'

loop_
_geom_angle_atom_site_label_1
_geom_angle_atom_site_label_2
_geom_angle_atom_site_label_3
_geom_angle
_geom_angle_site_symmetry_1
_geom_angle_site_symmetry_3
O10 Mo1 O3 105.5(3) . .
O10 Mo1 O4 103.0(2) . .
O3 Mo1 O4 102.6(2) . .
O10 Mo1 O6 94.4(2) . .
O3 Mo1 O6 98.8(2) . .
O4 Mo1 O6 147.46(19) . .
O10 Mo1 O8 161.8(2) . .
O3 Mo1 O8 88.7(2) . .
O4 Mo1 O8 84.37(19) . .
O6 Mo1 O8 71.81(17) . .
O10 Mo1 O7 93.2(2) . 2
O3 Mo1 O7 160.6(2) . 2
O4 Mo1 O7 77.67(17) . 2
O6 Mo1 O7 74.10(16) . 2
O8 Mo1 O7 71.95(16) . 2
O13 Mo2 O12 106.0(2) . .
O13 Mo2 O6 101.6(2) . .
O12 Mo2 O6 97.4(2) . .
O13 Mo2 O8 100.8(2) . 2
O12 Mo2 O8 97.2(2) . 2
O6 Mo2 O8 148.64(19) . 2
O13 Mo2 O7 97.0(2) . 2
O12 Mo2 O7 157.0(2) . 2
O6 Mo2 O7 78.66(17) . 2
O8 Mo2 O7 77.05(17) 2 2
O13 Mo2 O7 172.65(19) . .
O12 Mo2 O7 81.33(19) . .
O6 Mo2 O7 77.31(18) . .
O8 Mo2 O7 77.69(17) 2 .
O7 Mo2 O7 75.65(17) 2 .
O13 Mo2 Mo4 88.66(17) . 2
O12 Mo2 Mo4 132.82(16) . 2
O6 Mo2 Mo4 123.76(13) . 2
O8 Mo2 Mo4 35.58(12) 2 2
O7 Mo2 Mo4 45.12(12) 2 2
O7 Mo2 Mo4 86.00(10) . 2
O2 Mo3 O9 105.1(3) . .
O2 Mo3 O4 102.8(2) . 2
O9 Mo3 O4 99.0(2) . 2
O2 Mo3 O5 101.8(2) . .
O9 Mo3 O5 99.1(2) . .
O4 Mo3 O5 144.25(19) 2 .
O2 Mo3 O12 90.8(2) . .
O9 Mo3 O12 164.0(2) . .
O4 Mo3 O12 77.12(19) 2 .
O5 Mo3 O12 76.99(19) . .
O2 Mo3 O7 160.3(2) . .
O9 Mo3 O7 94.6(2) . .
O4 Mo3 O7 74.76(17) 2 .
O5 Mo3 O7 73.32(16) . .
O12 Mo3 O7 69.49(15) . .
O1 Mo4 O11 105.1(3) . .
O1 Mo4 O5 100.3(2) . .
O11 Mo4 O5 100.0(2) . .
O1 Mo4 O8 100.9(2) . .
O11 Mo4 O8 98.1(2) . .
O5 Mo4 O8 147.3(2) . .
O1 Mo4 O7 161.1(2) . .
O11 Mo4 O7 93.8(2) . .
O5 Mo4 O7 77.34(18) . .
O8 Mo4 O7 74.54(17) . .
O1 Mo4 O6 89.1(2) . .
O11 Mo4 O6 164.2(2) . .
O5 Mo4 O6 83.93(19) . .
O8 Mo4 O6 71.82(17) . .
O7 Mo4 O6 72.02(16) . .
O1 Mo4 Mo2 135.88(16) . 2
O11 Mo4 Mo2 85.31(16) . 2
O5 Mo4 Mo2 120.28(15) . 2
O8 Mo4 Mo2 35.08(13) . 2
O7 Mo4 Mo2 42.96(10) . 2
O6 Mo4 Mo2 79.51(11) . 2
O21 Mo5 O23 104.9(3) . .
O21 Mo5 O26 102.5(2) . .
O23 Mo5 O26 97.3(2) . .
O21 Mo5 O25 99.9(2) . 2_566
O23 Mo5 O25 97.2(2) . 2_566
O26 Mo5 O25 149.1(2) . 2_566
O21 Mo5 O17 97.3(2) . 2_566
O23 Mo5 O17 157.8(2) . 2_566
O26 Mo5 O17 78.34(19) . 2_566
O25 Mo5 O17 77.91(18) 2_566 2_566
O21 Mo5 O17 173.3(2) . .
O23 Mo5 O17 81.6(2) . .
O26 Mo5 O17 77.80(17) . .
O25 Mo5 O17 77.50(18) 2_566 .
O17 Mo5 O17 76.14(18) 2_566 .
O14 Mo6 O19 104.9(3) . .
O14 Mo6 O22 102.0(3) . .
O19 Mo6 O22 102.2(3) . .
O14 Mo6 O25 99.2(2) . .
O19 Mo6 O25 96.5(2) . .
O22 Mo6 O25 146.9(2) . .
O14 Mo6 O17 158.7(2) . .
O19 Mo6 O17 95.8(2) . .
O22 Mo6 O17 77.78(18) . .
O25 Mo6 O17 73.34(17) . .
O14 Mo6 O26 87.3(2) . .
O19 Mo6 O26 163.9(2) . .
O22 Mo6 O26 85.1(2) . .
O25 Mo6 O26 70.81(19) . .
O17 Mo6 O26 71.44(16) . .
O20 Mo7 O15 105.9(3) . .
O20 Mo7 O18 102.0(3) . .
O15 Mo7 O18 101.3(3) . .
O20 Mo7 O26 95.6(3) . 2_566
O15 Mo7 O26 100.7(2) . 2_566
O18 Mo7 O26 146.8(2) . 2_566
O20 Mo7 O25 161.9(2) . 2_566
O15 Mo7 O25 89.0(2) . 2_566
O18 Mo7 O25 84.6(2) . 2_566
O26 Mo7 O25 71.20(18) 2_566 2_566
O20 Mo7 O17 93.1(2) . .
O15 Mo7 O17 160.6(2) . .
O18 Mo7 O17 77.87(19) . .
O26 Mo7 O17 73.15(17) 2_566 .
O25 Mo7 O17 71.59(16) 2_566 .
O24 Mo8 O16 106.6(3) . .
O24 Mo8 O22 99.1(2) . .
O16 Mo8 O22 101.8(2) . .
O24 Mo8 O18 97.4(3) . .
O16 Mo8 O18 103.3(3) . .
O22 Mo8 O18 144.5(2) . .
O24 Mo8 O23 163.4(3) . .
O16 Mo8 O23 90.0(3) . .
O22 Mo8 O23 77.9(2) . .
O18 Mo8 O23 77.3(2) . .
O24 Mo8 O17 94.3(2) . .
O16 Mo8 O17 159.1(3) . .
O22 Mo8 O17 73.84(17) . .
O18 Mo8 O17 73.74(18) . .
O23 Mo8 O17 69.07(17) . .
Mo1 O4 Mo3 116.4(2) . 2
Mo4 O5 Mo3 116.5(2) . .
Mo2 O6 Mo1 109.6(2) . .
Mo2 O6 Mo4 109.9(2) . .
Mo1 O6 Mo4 103.23(19) . .
Mo2 O7 Mo4 91.93(16) 2 .
Mo2 O7 Mo1 91.03(15) 2 2
Mo4 O7 Mo1 163.6(2) . 2
Mo2 O7 Mo2 104.35(17) 2 .
Mo4 O7 Mo2 98.05(17) . .
Mo1 O7 Mo2 96.82(16) 2 .
Mo2 O7 Mo3 163.1(2) 2 .
Mo4 O7 Mo3 87.14(14) . .
Mo1 O7 Mo3 85.38(14) 2 .
Mo2 O7 Mo3 92.47(15) . .
Mo2 O8 Mo4 109.3(2) 2 .
Mo2 O8 Mo1 110.5(2) 2 .
Mo4 O8 Mo1 104.7(2) . .
Mo2 O12 Mo3 116.7(2) . .
Mo5 O17 Mo6 92.23(17) 2_566 .
Mo5 O17 Mo7 91.94(16) 2_566 .
Mo6 O17 Mo7 163.5(2) . .
Mo5 O17 Mo5 103.86(18) 2_566 .
Mo6 O17 Mo5 97.38(16) . .
Mo7 O17 Mo5 97.12(17) . .
Mo5 O17 Mo8 164.1(2) 2_566 .
Mo6 O17 Mo8 85.97(14) . .
Mo7 O17 Mo8 85.65(14) . .
Mo5 O17 Mo8 92.05(17) . .
Mo7 O18 Mo8 117.3(3) . .
Mo6 O22 Mo8 117.5(2) . .
Mo5 O23 Mo8 117.3(3) . .
Mo5 O25 Mo6 109.6(2) 2_566 .
Mo5 O25 Mo7 110.7(2) 2_566 2_566
Mo6 O25 Mo7 104.8(2) . 2_566
Mo5 O26 Mo7 110.0(2) . 2_566
Mo5 O26 Mo6 110.4(2) . .
Mo7 O26 Mo6 103.9(2) 2_566 .
C2 N1 C1 107.5(6) . .
C1 N2 C3 106.2(7) . .
C1 N2 C4 126.7(7) . .
C3 N2 C4 127.1(7) . .
C12 N3 C14 108.3(6) . .
C12 N3 C11 125.8(6) . .
C14 N3 C11 125.9(6) . .
C12 N4 C13 108.9(6) . .
C15 N5 C16 108.0(8) . .
C15 N6 C17 106.9(8) . .
C15 N6 C18 125.2(8) . .
C17 N6 C18 127.8(8) . .
C22 N7 C23 108.8(8) . .
C22 N8 C24 105.3(8) . .
C22 N8 C25 126.9(8) . .
C24 N8 C25 127.6(8) . .
N2 C1 N1 108.4(7) . .
N2 C1 H1A 125.8 . .
N1 C1 H1A 125.8 . .
C3 C2 N1 109.2(8) . .
C3 C2 H2A 125.4 . .
N1 C2 H2A 125.4 . .
C2 C3 N2 108.6(7) . .
C2 C3 H3A 125.7 . .
N2 C3 H3A 125.7 . .
N2 C4 C5 111.6(7) . .
N2 C4 H4A 109.3 . .
C5 C4 H4A 109.3 . .
N2 C4 H4B 109.3 . .
C5 C4 H4B 109.3 . .
H4A C4 H4B 108.0 . .
C10 C5 C6 118.0(8) . .
C10 C5 C4 121.6(7) . .
C6 C5 C4 120.3(7) . .
C7 C6 C5 120.4(8) . .
C7 C6 H6A 119.8 . .
C5 C6 H6A 119.8 . .
C6 C7 C8 120.1(7) . .
C6 C7 H7A 119.9 . .
C8 C7 H7A 119.9 . .
C9 C8 C7 119.8(7) . .
C9 C8 C11 120.2(7) . .
C7 C8 C11 120.0(6) . .
C10 C9 C8 120.0(7) . .
C10 C9 H9A 120.0 . .
C8 C9 H9A 120.0 . .
C9 C10 C5 121.7(7) . .
C9 C10 H10A 119.2 . .
C5 C10 H10A 119.2 . .
N3 C11 C8 110.9(6) . .
N3 C11 H11A 109.5 . .
C8 C11 H11A 109.5 . .
N3 C11 H11B 109.5 . .
C8 C11 H11B 109.5 . .
H11A C11 H11B 108.0 . .
N3 C12 N4 107.6(7) . .
N3 C12 H12A 126.2 . .
N4 C12 H12A 126.2 . .
C14 C13 N4 108.3(7) . .
C14 C13 H13A 125.9 . .
N4 C13 H13A 125.9 . .
C13 C14 N3 106.9(6) . .
C13 C14 H14A 126.5 . .
N3 C14 H14A 126.5 . .
N6 C15 N5 109.9(7) . .
N6 C15 H15A 125.0 . .
N5 C15 H15A 125.0 . .
C17 C16 N5 107.6(8) . .
C17 C16 H16A 126.2 . .
N5 C16 H16A 126.2 . .
C16 C17 N6 107.5(9) . .
C16 C17 H17A 126.2 . .
N6 C17 H17A 126.2 . .
N6 C18 C19 114.1(8) . .
N6 C18 H18A 108.7 . .
C19 C18 H18A 108.7 . .
N6 C18 H18B 108.7 . .
C19 C18 H18B 108.7 . .
H18A C18 H18B 107.6 . .
C21 C19 C20 118.9(8) . .
C21 C19 C18 117.8(8) . .
C20 C19 C18 123.3(8) . .
C21 C20 C19 119.4(8) 2_656 .
C21 C20 H20A 120.3 2_656 .
C19 C20 H20A 120.3 . .
C19 C21 C20 121.7(8) . 2_656
C19 C21 H21A 119.1 . .
C20 C21 H21A 119.1 2_656 .
N7 C22 N8 110.3(9) . .
N7 C22 H22A 124.9 . .
N8 C22 H22A 124.9 . .
C24 C23 N7 106.8(8) . .
C24 C23 H23A 126.6 . .
N7 C23 H23A 126.6 . .
C23 C24 N8 108.5(8) . .
C23 C24 H24A 125.7 . .
N8 C24 H24A 125.7 . .
N8 C25 C26 115.2(8) . .
N8 C25 H25A 108.5 . .
C26 C25 H25A 108.5 . .
N8 C25 H25B 108.5 . .
C26 C25 H25B 108.5 . .
H25A C25 H25B 107.5 . .
C27 C26 C28 120.8(10) . 2_665
C27 C26 C25 119.4(9) . .
C28 C26 C25 119.6(9) 2_665 .
C26 C27 C28 121.0(10) . .
C26 C27 H27A 119.5 . .
C28 C27 H27A 119.5 . .
C26 C28 C27 118.1(9) 2_665 .
C26 C28 H28A 120.9 2_665 .
C27 C28 H28A 120.9 . .

loop_
_geom_bond_atom_site_label_1
_geom_bond_atom_site_label_2
_geom_bond_distance
_geom_bond_site_symmetry_2
Mo1 O10 1.704(5) .
Mo1 O3 1.704(5) .
Mo1 O4 1.885(5) .
Mo1 O6 2.005(4) .
Mo1 O8 2.305(5) .
Mo1 O7 2.331(4) 2
Mo2 O13 1.686(5) .
Mo2 O12 1.728(4) .
Mo2 O6 1.942(5) .
Mo2 O8 1.956(5) 2
Mo2 O7 2.189(4) 2
Mo2 O7 2.357(5) .
Mo2 Mo4 3.2112(10) 2
Mo3 O2 1.700(5) .
Mo3 O9 1.701(5) .
Mo3 O4 1.913(5) 2
Mo3 O5 1.916(5) .
Mo3 O12 2.314(5) .
Mo3 O7 2.427(4) .
Mo4 O1 1.689(5) .
Mo4 O11 1.700(5) .
Mo4 O5 1.899(4) .
Mo4 O8 1.980(4) .
Mo4 O7 2.276(4) .
Mo4 O6 2.323(5) .
Mo4 Mo2 3.2112(10) 2
Mo5 O21 1.703(5) .
Mo5 O23 1.727(5) .
Mo5 O26 1.927(5) .
Mo5 O25 1.942(5) 2_566
Mo5 O17 2.161(5) 2_566
Mo5 O17 2.345(5) .
Mo6 O14 1.695(5) .
Mo6 O19 1.700(6) .
Mo6 O22 1.895(5) .
Mo6 O25 2.002(5) .
Mo6 O17 2.307(4) .
Mo6 O26 2.321(5) .
Mo7 O20 1.685(6) .
Mo7 O15 1.687(5) .
Mo7 O18 1.881(5) .
Mo7 O26 2.005(5) 2_566
Mo7 O25 2.301(5) 2_566
Mo7 O17 2.318(4) .
Mo8 O24 1.687(6) .
Mo8 O16 1.691(6) .
Mo8 O22 1.907(5) .
Mo8 O18 1.921(5) .
Mo8 O23 2.306(6) .
Mo8 O17 2.456(5) .
O4 Mo3 1.913(5) 2
O7 Mo2 2.189(4) 2
O7 Mo1 2.331(4) 2
O8 Mo2 1.956(5) 2
O17 Mo5 2.161(5) 2_566
O25 Mo5 1.942(4) 2_566
O25 Mo7 2.301(5) 2_566
O26 Mo7 2.005(5) 2_566
N1 C2 1.356(10) .
N1 C1 1.365(11) .
N2 C1 1.338(9) .
N2 C3 1.406(10) .
N2 C4 1.443(9) .
N3 C12 1.330(9) .
N3 C14 1.382(9) .
N3 C11 1.465(9) .
N4 C12 1.340(10) .
N4 C13 1.349(9) .
N5 C15 1.316(11) .
N5 C16 1.356(12) .
N6 C15 1.316(11) .
N6 C17 1.380(11) .
N6 C18 1.485(11) .
N7 C22 1.301(12) .
N7 C23 1.344(12) .
N8 C22 1.312(11) .
N8 C24 1.385(11) .
N8 C25 1.432(11) .
C1 H1A 0.9300 .
C2 C3 1.296(11) .
C2 H2A 0.9300 .
C3 H3A 0.9300 .
C4 C5 1.509(11) .
C4 H4A 0.9700 .
C4 H4B 0.9700 .
C5 C10 1.386(11) .
C5 C6 1.400(11) .
C6 C7 1.380(11) .
C6 H6A 0.9300 .
C7 C8 1.384(10) .
C7 H7A 0.9300 .
C8 C9 1.380(10) .
C8 C11 1.509(10) .
C9 C10 1.365(11) .
C9 H9A 0.9300 .
C10 H10A 0.9300 .
C11 H11A 0.9700 .
C11 H11B 0.9700 .
C12 H12A 0.9300 .
C13 C14 1.329(11) .
C13 H13A 0.9300 .
C14 H14A 0.9300 .
C15 H15A 0.9300 .
C16 C17 1.328(14) .
C16 H16A 0.9300 .
C17 H17A 0.9300 .
C18 C19 1.515(13) .
C18 H18A 0.9700 .
C18 H18B 0.9700 .
C19 C21 1.358(12) .
C19 C20 1.379(13) .
C20 C21 1.364(13) 2_656
C20 H20A 0.9300 .
C21 C20 1.364(13) 2_656
C21 H21A 0.9300 .
C22 H22A 0.9300 .
C23 C24 1.314(13) .
C23 H23A 0.9300 .
C24 H24A 0.9300 .
C25 C26 1.547(13) .
C25 H25A 0.9700 .
C25 H25B 0.9700 .
C26 C27 1.346(13) .
C26 C28 1.413(12) 2_665
C27 C28 1.414(14) .
C27 H27A 0.9300 .
C28 C26 1.413(12) 2_665
C28 H28A 0.9300 .
